data_7018425
loop_
_publ_author_name
'Rimoldi, Martino'
'Ragaini, Fabio'
'Gallo, Emma'
'Ferretti, Francesco'
'Macchi, Piero'
'Casati, Nicola'

_publ_section_title
;
 Unexpected isomerism in &quot;[Pd(2,9-dimethylphenanthroline)X(2)]&quot;
 (X = Cl, Br, I) complexes: a neutral and an ionic form exist.
;
_journal_issue 13
_journal_name_full 'Dalton transactions (Cambridge, England : 2003)'
_journal_page_first 3648
_journal_page_last 3658
_journal_paper_doi 10.1039/c2dt11979j
_journal_volume 41
_journal_year 2012
_chemical_formula_sum 'C16 H18 Br2 N2 O Pd S'
_chemical_formula_weight 552.59
_chemical_name_systematic
;
?
;
_space_group_IT_number 15
_symmetry_space_group_name_Hall '-C 2yc'
_symmetry_space_group_name_H-M 'C 1 2/c 1'
_atom_sites_solution_hydrogens geom
_atom_sites_solution_primary direct
_atom_sites_solution_secondary difmap
_audit_conform_dict_location ftp://ftp.iucr.org/pub/cif_core.dic
_audit_conform_dict_name cif_core.dic
_audit_conform_dict_version 2.4
_audit_creation_date 2011-09-05T17:50:15-00:00
_audit_creation_method 'WinGX routine CIF_UPDATE'
_cell_angle_alpha 90
_cell_angle_beta 93.160(2)
_cell_angle_gamma 90
_cell_formula_units_Z 8
_cell_length_a 20.1737(7)
_cell_length_b 7.8067(3)
_cell_length_c 23.4069(8)
_cell_measurement_temperature 293(2)
_cell_volume 3680.7(2)
_computing_structure_refinement 'SHELXL-97 (Sheldrick, 2008)'
_diffrn_ambient_temperature 293(2)
_diffrn_measured_fraction_theta_max 0.894
_diffrn_radiation_monochromator graphite
_diffrn_radiation_type MoK\a
_diffrn_radiation_wavelength 0.71069
_diffrn_reflns_av_R_equivalents 0.0578
_diffrn_reflns_av_unetI/netI 0.075
_diffrn_reflns_limit_h_max 25
_diffrn_reflns_limit_h_min -27
_diffrn_reflns_limit_k_max 8
_diffrn_reflns_limit_k_min -10
_diffrn_reflns_limit_l_max 31
_diffrn_reflns_limit_l_min -27
_diffrn_reflns_number 12802
_diffrn_reflns_theta_max 28.77
_diffrn_reflns_theta_min 1.74
_exptl_absorpt_coefficient_mu 5.468
_exptl_absorpt_correction_T_max 1
_exptl_absorpt_correction_T_min 0.63
_exptl_absorpt_correction_type empirical
_exptl_absorpt_process_details sadabs
_exptl_crystal_density_diffrn 1.994
_exptl_crystal_density_method 'not measured'
_exptl_crystal_F_000 2144
_exptl_crystal_size_max 0.2
_exptl_crystal_size_mid 0.18
_exptl_crystal_size_min 0.1
_refine_diff_density_max 0.789
_refine_diff_density_min -1.02
_refine_diff_density_rms 0.145
_refine_ls_extinction_method none
_refine_ls_goodness_of_fit_ref 1.015
_refine_ls_hydrogen_treatment constr
_refine_ls_matrix_type full
_refine_ls_number_parameters 208
_refine_ls_number_reflns 4291
_refine_ls_number_restraints 0
_refine_ls_restrained_S_all 1.015
_refine_ls_R_factor_all 0.0911
_refine_ls_R_factor_gt 0.0457
_refine_ls_shift/su_max 0.001
_refine_ls_shift/su_mean 0
_refine_ls_structure_factor_coef Fsqd
_refine_ls_weighting_details 'calc w=1/[\s^2^(Fo^2^)+(0.0552P)^2^+0.0000P] where P=(Fo^2^+2Fc^2^)/3'
_refine_ls_weighting_scheme calc
_refine_ls_wR_factor_gt 0.1017
_refine_ls_wR_factor_ref 0.1185
_reflns_number_gt 2753
_reflns_number_total 4291
_reflns_threshold_expression >2\s(I)
_cod_data_source_file c2dt11979j.txt
_cod_data_source_block 2c
_cod_database_code 7018425

loop_
_symmetry_equiv_pos_as_xyz
'x, y, z'
'-x, y, -z+1/2'
'x+1/2, y+1/2, z'
'-x+1/2, y+1/2, -z+1/2'
'-x, -y, -z'
'x, -y, z-1/2'
'-x+1/2, -y+1/2, -z'
'x+1/2, -y+1/2, z-1/2'

loop_
_atom_site_label
_atom_site_type_symbol
_atom_site_fract_x
_atom_site_fract_y
_atom_site_fract_z
_atom_site_U_iso_or_equiv
_atom_site_adp_type
_atom_site_occupancy
_atom_site_symmetry_multiplicity
_atom_site_calc_flag
_atom_site_refinement_flags
Pd1 Pd 0.88728(2) 0.17061(5) 0.149016(19) 0.03112(15) Uani 1 1 d .
Br2 Br 0.98634(3) 0.35657(9) 0.15665(3) 0.0470(2) Uani 1 1 d .
Br1 Br 0.80526(3) -0.05799(8) 0.15813(3) 0.0442(2) Uani 1 1 d .
C12 C 0.9705(3) -0.1182(8) 0.1089(3) 0.0398(15) Uani 1 1 d .
N21 N 0.8566(2) 0.2875(6) 0.0483(2) 0.0316(11) Uani 1 1 d .
N11 N 0.9299(2) 0.0075(6) 0.0895(2) 0.0340(12) Uani 1 1 d .
C15 C 0.9229(3) -0.1167(8) -0.0053(3) 0.0400(16) Uani 1 1 d .
C25 C 0.8458(3) 0.1612(8) -0.0459(3) 0.0387(15) Uani 1 1 d .
C22 C 0.8250(3) 0.4255(8) 0.0283(3) 0.0362(14) Uani 1 1 d .
C26 C 0.8680(3) 0.1579(7) 0.0120(2) 0.0325(13) Uani 1 1 d .
C24 C 0.8105(3) 0.3066(9) -0.0654(3) 0.0487(18) Uani 1 1 d .
H24 H 0.7936 0.3128 -0.1031 0.058 Uiso 1 1 calc R
C13 C 0.9890(3) -0.2469(8) 0.0702(3) 0.0486(18) Uani 1 1 d .
H13 H 1.0179 -0.3332 0.0831 0.058 Uiso 1 1 calc R
C11 C 0.9934(3) -0.1248(8) 0.1699(3) 0.0484(18) Uani 1 1 d .
H11A H 0.9761 -0.028 0.1896 0.073 Uiso 1 1 calc R
H11B H 1.041 -0.1221 0.1731 0.073 Uiso 1 1 calc R
H11C H 0.9779 -0.2285 0.1867 0.073 Uiso 1 1 calc R
C27 C 0.8603(3) 0.0199(9) -0.0820(3) 0.0458(17) Uani 1 1 d .
H27 H 0.843 0.019 -0.1197 0.055 Uiso 1 1 calc R
C16 C 0.9076(3) 0.0147(7) 0.0332(3) 0.0351(15) Uani 1 1 d .
C23 C 0.8014(3) 0.4372(9) -0.0289(3) 0.0467(17) Uani 1 1 d .
H23 H 0.7794 0.5356 -0.0419 0.056 Uiso 1 1 calc R
C21 C 0.8139(4) 0.5680(8) 0.0691(3) 0.0475(17) Uani 1 1 d .
H21A H 0.8333 0.5386 0.1062 0.071 Uiso 1 1 calc R
H21B H 0.7671 0.5864 0.0716 0.071 Uiso 1 1 calc R
H21C H 0.8342 0.6706 0.0558 0.071 Uiso 1 1 calc R
C17 C 0.8976(4) -0.1091(9) -0.0632(3) 0.0508(19) Uani 1 1 d .
H17 H 0.9075 -0.1968 -0.0882 0.061 Uiso 1 1 calc R
C14 C 0.9657(3) -0.2470(8) 0.0149(3) 0.0473(17) Uani 1 1 d .
H14 H 0.9781 -0.3335 -0.0096 0.057 Uiso 1 1 calc R
S1 S 0.83120(8) 0.31588(19) 0.21315(6) 0.0355(4) Uani 1 1 d .
O1 O 0.7615(2) 0.3478(6) 0.19506(19) 0.0502(12) Uani 1 1 d .
C31 C 0.8360(3) 0.2038(9) 0.2786(3) 0.0447(16) Uani 1 1 d .
H31A H 0.8178 0.091 0.2729 0.067 Uiso 1 1 calc R
H31B H 0.8112 0.2641 0.3061 0.067 Uiso 1 1 calc R
H31C H 0.8816 0.195 0.2924 0.067 Uiso 1 1 calc R
C32 C 0.8664(4) 0.5132(8) 0.2361(3) 0.0523(19) Uani 1 1 d .
H32A H 0.8671 0.5903 0.2041 0.078 Uiso 1 1 calc R
H32B H 0.9109 0.4945 0.2514 0.078 Uiso 1 1 calc R
H32C H 0.8403 0.562 0.265 0.078 Uiso 1 1 calc R

loop_
_atom_site_aniso_label
_atom_site_aniso_U_11
_atom_site_aniso_U_22
_atom_site_aniso_U_33
_atom_site_aniso_U_23
_atom_site_aniso_U_13
_atom_site_aniso_U_12
Pd1 0.0354(3) 0.0259(2) 0.0327(3) -0.0012(2) 0.0075(2) 0.0001(2)
Br2 0.0431(4) 0.0401(4) 0.0584(4) -0.0060(3) 0.0074(3) -0.0076(3)
Br1 0.0479(4) 0.0338(3) 0.0518(4) -0.0011(3) 0.0120(3) -0.0075(3)
C12 0.035(4) 0.036(3) 0.050(4) 0.004(3) 0.012(3) 0.005(3)
N21 0.031(3) 0.031(3) 0.033(3) -0.002(2) 0.008(2) -0.001(2)
N11 0.037(3) 0.028(3) 0.038(3) -0.002(2) 0.010(2) -0.002(2)
C15 0.042(4) 0.029(3) 0.051(4) -0.009(3) 0.016(3) -0.006(3)
C25 0.034(4) 0.046(4) 0.037(3) -0.003(3) 0.007(3) 0.000(3)
C22 0.037(4) 0.031(3) 0.041(4) -0.003(3) 0.005(3) -0.003(3)
C26 0.032(3) 0.033(3) 0.033(3) -0.002(3) 0.008(3) -0.003(3)
C24 0.049(4) 0.059(5) 0.037(4) -0.008(3) -0.001(3) 0.002(4)
C13 0.053(5) 0.031(3) 0.064(5) 0.005(3) 0.021(4) 0.008(3)
C11 0.052(5) 0.036(4) 0.057(4) 0.007(3) 0.002(4) 0.008(3)
C27 0.048(4) 0.057(4) 0.032(3) -0.014(3) 0.000(3) -0.007(4)
C16 0.026(3) 0.032(3) 0.049(4) -0.006(3) 0.017(3) -0.008(3)
C23 0.047(4) 0.045(4) 0.047(4) 0.009(3) -0.003(3) 0.004(3)
C21 0.064(5) 0.031(3) 0.048(4) -0.002(3) 0.008(4) 0.010(3)
C17 0.057(5) 0.050(4) 0.047(4) -0.025(4) 0.018(4) -0.007(4)
C14 0.050(4) 0.032(3) 0.062(5) -0.009(3) 0.019(4) -0.003(3)
S1 0.0386(9) 0.0339(8) 0.0345(8) -0.0033(7) 0.0047(7) 0.0061(7)
O1 0.044(3) 0.060(3) 0.046(3) -0.008(2) -0.002(2) 0.017(2)
C31 0.048(4) 0.054(4) 0.033(3) 0.000(3) 0.003(3) 0.000(3)
C32 0.074(5) 0.033(4) 0.050(4) -0.013(3) 0.008(4) -0.003(3)

loop_
_atom_type_symbol
_atom_type_description
_atom_type_scat_dispersion_real
_atom_type_scat_dispersion_imag
_atom_type_scat_source
C C 0.0033 0.0016 'International Tables Vol C Tables 4.2.6.8 and 6.1.1.4'
H H 0 0 'International Tables Vol C Tables 4.2.6.8 and 6.1.1.4'
N N 0.0061 0.0033 'International Tables Vol C Tables 4.2.6.8 and 6.1.1.4'
Br Br -0.2901 2.4595 'International Tables Vol C Tables 4.2.6.8 and 6.1.1.4'
Pd Pd -0.9988 1.0072 'International Tables Vol C Tables 4.2.6.8 and 6.1.1.4'
S S 0.1246 0.1234 'International Tables Vol C Tables 4.2.6.8 and 6.1.1.4'
O O 0.0106 0.006 'International Tables Vol C Tables 4.2.6.8 and 6.1.1.4'

loop_
_geom_angle_atom_site_label_1
_geom_angle_atom_site_label_2
_geom_angle_atom_site_label_3
_geom_angle
N11 Pd1 S1 172.04(13)
N11 Pd1 Br1 85.37(13)
S1 Pd1 Br1 86.67(5)
N11 Pd1 Br2 92.59(13)
S1 Pd1 Br2 95.20(5)
Br1 Pd1 Br2 165.84(3)
N11 Pd1 N21 72.22(17)
S1 Pd1 N21 109.29(11)
Br1 Pd1 N21 102.06(11)
Br2 Pd1 N21 90.60(11)
N11 C12 C13 118.7(6)
N11 C12 C11 120.3(6)
C13 C12 C11 121.0(6)
C22 N21 C26 118.8(5)
C22 N21 Pd1 134.4(4)
C26 N21 Pd1 105.7(4)
C12 N11 C16 121.2(5)
C12 N11 Pd1 118.9(4)
C16 N11 Pd1 119.2(4)
C14 C15 C16 117.7(6)
C14 C15 C17 122.3(6)
C16 C15 C17 119.9(6)
C24 C25 C26 117.3(6)
C24 C25 C27 123.2(6)
C26 C25 C27 119.5(6)
N21 C22 C23 121.6(6)
N21 C22 C21 117.8(6)
C23 C22 C21 120.6(6)
N21 C26 C25 122.6(6)
N21 C26 C16 118.2(5)
C25 C26 C16 119.1(5)
C23 C24 C25 119.3(6)
C14 C13 C12 121.5(6)
C17 C27 C25 121.5(6)
N11 C16 C15 120.9(6)
N11 C16 C26 120.5(5)
C15 C16 C26 118.6(6)
C24 C23 C22 120.4(6)
C27 C17 C15 121.2(6)
C13 C14 C15 119.9(6)
O1 S1 C31 109.9(3)
O1 S1 C32 107.6(3)
C31 S1 C32 99.6(3)
O1 S1 Pd1 113.85(19)
C31 S1 Pd1 109.0(2)
C32 S1 Pd1 115.8(2)

loop_
_geom_bond_atom_site_label_1
_geom_bond_atom_site_label_2
_geom_bond_distance
Pd1 N11 2.105(5)
Pd1 S1 2.2376(15)
Pd1 Br1 2.4510(8)
Pd1 Br2 2.4687(8)
Pd1 N21 2.571(5)
C12 N11 1.341(8)
C12 C13 1.417(9)
C12 C11 1.477(9)
N21 C22 1.325(8)
N21 C26 1.349(7)
N11 C16 1.370(8)
C15 C14 1.399(9)
C15 C16 1.411(8)
C15 C17 1.424(10)
C25 C24 1.403(9)
C25 C26 1.403(8)
C25 C27 1.430(8)
C22 C23 1.399(9)
C22 C21 1.491(8)
C26 C16 1.447(8)
C24 C23 1.349(9)
C13 C14 1.352(9)
C27 C17 1.319(10)
S1 O1 1.467(5)
S1 C31 1.762(6)
S1 C32 1.767(7)
